data_8102972
loop_
_publ_author_name
'Deiseroth, Hans-J\"org'
'Spirovski, Filip'
'Reiner, Christof'
'Schlosser, Marc'

_publ_section_title
;
Crystal structure of trinickel tin ditelluride, Ni~3-x~SnTe~2~ (x 
= 0.13)
;
_journal_issue 3
_journal_name_full 'Zeitschrift f\"ur Kristallographie - New Crystal Structures'
_journal_page_first 169
_journal_page_last 170
_journal_volume 222
_journal_year 2007
_chemical_formula_sum 'Ni3 Sn Te2'
_chemical_formula_weight 550.02
_chemical_name_systematic
;
trinickel tin ditelluride
;
_space_group_IT_number 194
_symmetry_cell_setting hexagonal
_symmetry_space_group_name_Hall '-P 6c 2c'
_symmetry_space_group_name_H-M 'P 63/m m c'
_atom_sites_solution_hydrogens geom
_atom_sites_solution_primary direct
_atom_sites_solution_secondary difmap
_audit_creation_method SHELXL-97
_cell_angle_alpha 90.00
_cell_angle_beta 90.00
_cell_angle_gamma 120.00
_cell_formula_units_Z 2
_cell_length_a 3.9965(4)
_cell_length_b 3.9965(4)
_cell_length_c 15.820(2)
_cell_measurement_reflns_used 2963
_cell_measurement_temperature 293(2)
_cell_measurement_theta_max 31.45
_cell_measurement_theta_min 5.1
_cell_volume 218.82(4)
_computing_cell_refinement STOE-IPDS
_computing_data_collection 'STOE-IPDS (STOE & Cie, 1999)'
_computing_data_reduction 'SHELXL-97 (Sheldrick, 1997)'
_computing_molecular_graphics 'DIAMOND 2.1e (Brandenburg, 2001)'
_computing_publication_material 'SHELXL-97 (Sheldrick, 1997)'
_computing_structure_refinement 'SHELXL-97 (Sheldrick, 1997)'
_computing_structure_solution 'SHELXL-97 (Sheldrick, 1990)'
_diffrn_ambient_temperature 293(2)
_diffrn_measured_fraction_theta_full 0.915
_diffrn_measured_fraction_theta_max 0.915
_diffrn_measurement_device_type 'Stoe IPDS 1'
_diffrn_measurement_method phi
_diffrn_radiation_monochromator graphite
_diffrn_radiation_source 'fine-focus sealed tube'
_diffrn_radiation_type MoK\a
_diffrn_radiation_wavelength 0.71073
_diffrn_reflns_av_R_equivalents 0.1152
_diffrn_reflns_av_sigmaI/netI 0.0432
_diffrn_reflns_limit_h_max 5
_diffrn_reflns_limit_h_min -5
_diffrn_reflns_limit_k_max 5
_diffrn_reflns_limit_k_min -5
_diffrn_reflns_limit_l_max 23
_diffrn_reflns_limit_l_min -23
_diffrn_reflns_number 2581
_diffrn_reflns_theta_full 31.50
_diffrn_reflns_theta_max 31.50
_diffrn_reflns_theta_min 5.16
_exptl_absorpt_coefficient_mu 31.203
_exptl_absorpt_correction_T_max 0.3681
_exptl_absorpt_correction_T_min 0.0062
_exptl_absorpt_correction_type numerical
_exptl_absorpt_process_details
;
Prior the numerical absorption correction, the
crystal shape and dimensions were optimized on
the basis of equivalent reflections by means of the
Stoe X-Shape program [2].
;
_exptl_crystal_colour black
_exptl_crystal_density_diffrn 8.348
_exptl_crystal_density_method 'not measured'
_exptl_crystal_description plate
_exptl_crystal_F_000 476
_exptl_crystal_size_max 0.50
_exptl_crystal_size_mid 0.35
_exptl_crystal_size_min 0.04
_refine_diff_density_max 1.109
_refine_diff_density_min -2.235
_refine_diff_density_rms 0.553
_refine_ls_extinction_coef 0.025(4)
_refine_ls_extinction_expression Fc^*^=kFc[1+0.001xFc^2^\l^3^/sin(2\q)]^-1/4^
_refine_ls_extinction_method SHELXL
_refine_ls_goodness_of_fit_ref 1.268
_refine_ls_hydrogen_treatment mixed
_refine_ls_matrix_type full
_refine_ls_number_parameters 18
_refine_ls_number_reflns 175
_refine_ls_number_restraints 0
_refine_ls_restrained_S_all 1.268
_refine_ls_R_factor_all 0.0353
_refine_ls_R_factor_gt 0.0315
_refine_ls_shift/su_max 0.001
_refine_ls_shift/su_mean 0.000
_refine_ls_structure_factor_coef Fsqd
_refine_ls_weighting_details 'calc w=1/[\s^2^(Fo^2^)+(0.0253P)^2^+0.5964P] where P=(Fo^2^+2Fc^2^)/3'
_refine_ls_weighting_scheme calc
_refine_ls_wR_factor_gt 0.0704
_refine_ls_wR_factor_ref 0.0723
_reflns_number_gt 148
_reflns_number_total 175
_reflns_threshold_expression >2sigma(I)
_cod_data_source_file 409922.cff
_cod_data_source_block Ni3SnTe2
_cod_original_sg_symbol_H-M P6(3)/mmc
_cod_database_code 8102972

loop_
_symmetry_equiv_pos_as_xyz
'x, y, z'
'-y, x-y, z'
'-x+y, -x, z'
'-x, -y, z+1/2'
'y, -x+y, z+1/2'
'x-y, x, z+1/2'
'y, x, -z'
'x-y, -y, -z'
'-x, -x+y, -z'
'-y, -x, -z+1/2'
'-x+y, y, -z+1/2'
'x, x-y, -z+1/2'
'-x, -y, -z'
'y, -x+y, -z'
'x-y, x, -z'
'x, y, -z-1/2'
'-y, x-y, -z-1/2'
'-x+y, -x, -z-1/2'
'-y, -x, z'
'-x+y, y, z'
'x, x-y, z'
'y, x, z-1/2'
'x-y, -y, z-1/2'
'-x, -x+y, z-1/2'

loop_
_atom_site_label
_atom_site_type_symbol
_atom_site_fract_x
_atom_site_fract_y
_atom_site_fract_z
_atom_site_U_iso_or_equiv
_atom_site_adp_type
_atom_site_occupancy
_atom_site_symmetry_multiplicity
_atom_site_Wyckoff_symbol
_atom_site_calc_flag
_atom_site_refinement_flags
_atom_site_disorder_assembly
_atom_site_disorder_group
Te Te 0.6667 0.3333 0.58727(3) 0.0090(4) Uani 1 4 f d S . .
Sn Sn 0.3333 0.6667 0.7500 0.0189(5) Uani 1.007(4) 2 d d SP . .
Ni1 Ni 0.0000 0.0000 0.66501(5) 0.0104(5) Uani 0.973(5) 4 e d SP . .
Ni2 Ni 0.6667 0.3333 0.7500 0.0071(14) Uani 0.264(8) 2 c d SP . .
Ni3 Ni 0.0000 0.0000 0.5000 0.0127(8) Uani 0.657(8) 2 a d SP . .

loop_
_atom_site_aniso_label
_atom_site_aniso_U_11
_atom_site_aniso_U_22
_atom_site_aniso_U_33
_atom_site_aniso_U_23
_atom_site_aniso_U_13
_atom_site_aniso_U_12
Te 0.0076(4) 0.0076(4) 0.0117(5) 0.000 0.000 0.0038(2)
Sn 0.0224(5) 0.0224(5) 0.0120(6) 0.000 0.000 0.0112(3)
Ni1 0.0104(6) 0.0104(6) 0.0104(7) 0.000 0.000 0.0052(3)
Ni2 0.0054(16) 0.0054(16) 0.010(2) 0.000 0.000 0.0027(8)
Ni3 0.0146(10) 0.0146(10) 0.0091(12) 0.000 0.000 0.0073(5)

loop_
_atom_type_symbol
_atom_type_description
_atom_type_scat_dispersion_real
_atom_type_scat_dispersion_imag
_atom_type_scat_source
Ni Ni 0.3393 1.1124 'International Tables Vol C Tables 4.2.6.8 and 6.1.1.4'
Sn Sn -0.6537 1.4246 'International Tables Vol C Tables 4.2.6.8 and 6.1.1.4'
Te Te -0.5308 1.6751 'International Tables Vol C Tables 4.2.6.8 and 6.1.1.4'

loop_
_geom_angle_atom_site_label_1
_geom_angle_atom_site_label_2
_geom_angle_atom_site_label_3
_geom_angle
_geom_angle_site_symmetry_1
_geom_angle_site_symmetry_3
_geom_angle_publ_flag
Ni2 Te Ni1 61.94(2) . 1_655 ?
Ni2 Te Ni1 61.94(2) . 1_665 ?
Ni1 Te Ni1 99.68(3) 1_655 1_665 ?
Ni2 Te Ni1 61.94(2) . . ?
Ni1 Te Ni1 99.68(3) 1_655 . ?
Ni1 Te Ni1 99.68(3) 1_665 . ?
Ni2 Te Ni3 120.894(11) . 1_655 ?
Ni1 Te Ni3 58.952(18) 1_655 1_655 ?
Ni1 Te Ni3 128.327(6) 1_665 1_655 ?
Ni1 Te Ni3 128.327(6) . 1_655 ?
Ni2 Te Ni3 120.894(11) . . ?
Ni1 Te Ni3 128.327(6) 1_655 . ?
Ni1 Te Ni3 128.327(6) 1_665 . ?
Ni1 Te Ni3 58.952(18) . . ?
Ni3 Te Ni3 96.001(14) 1_655 . ?
Ni2 Te Ni3 120.894(11) . 1_665 ?
Ni1 Te Ni3 128.327(6) 1_655 1_665 ?
Ni1 Te Ni3 58.952(18) 1_665 1_665 ?
Ni1 Te Ni3 128.327(6) . 1_665 ?
Ni3 Te Ni3 96.001(14) 1_655 1_665 ?
Ni3 Te Ni3 96.001(14) . 1_665 ?
Ni2 Sn Ni2 120.0 1_565 1_455 ?
Ni2 Sn Ni2 120.0 1_565 . ?
Ni2 Sn Ni2 120.0 1_455 . ?
Ni2 Sn Ni1 64.405(4) 1_565 1_565 ?
Ni2 Sn Ni1 64.405(4) 1_455 1_565 ?
Ni2 Sn Ni1 149.771(16) . 1_565 ?
Ni2 Sn Ni1 64.405(4) 1_565 16_567 ?
Ni2 Sn Ni1 64.405(4) 1_455 16_567 ?
Ni2 Sn Ni1 149.771(16) . 16_567 ?
Ni1 Sn Ni1 60.46(3) 1_565 16_567 ?
Ni2 Sn Ni1 64.405(5) 1_565 16_667 ?
Ni2 Sn Ni1 149.771(16) 1_455 16_667 ?
Ni2 Sn Ni1 64.405(4) . 16_667 ?
Ni1 Sn Ni1 128.810(9) 1_565 16_667 ?
Ni1 Sn Ni1 96.88(2) 16_567 16_667 ?
Ni2 Sn Ni1 149.771(16) 1_565 . ?
Ni2 Sn Ni1 64.405(5) 1_455 . ?
Ni2 Sn Ni1 64.405(4) . . ?
Ni1 Sn Ni1 96.88(2) 1_565 . ?
Ni1 Sn Ni1 128.810(9) 16_567 . ?
Ni1 Sn Ni1 128.810(9) 16_667 . ?
Ni2 Sn Ni1 149.771(16) 1_565 16_557 ?
Ni2 Sn Ni1 64.405(5) 1_455 16_557 ?
Ni2 Sn Ni1 64.405(4) . 16_557 ?
Ni1 Sn Ni1 128.810(9) 1_565 16_557 ?
Ni1 Sn Ni1 96.88(2) 16_567 16_557 ?
Ni1 Sn Ni1 96.88(2) 16_667 16_557 ?
Ni1 Sn Ni1 60.46(3) . 16_557 ?
Ni2 Sn Ni1 64.405(5) 1_565 1_665 ?
Ni2 Sn Ni1 149.771(16) 1_455 1_665 ?
Ni2 Sn Ni1 64.405(4) . 1_665 ?
Ni1 Sn Ni1 96.88(2) 1_565 1_665 ?
Ni1 Sn Ni1 128.810(9) 16_567 1_665 ?
Ni1 Sn Ni1 60.46(3) 16_667 1_665 ?
Ni1 Sn Ni1 96.88(2) . 1_665 ?
Ni1 Sn Ni1 128.810(9) 16_557 1_665 ?
Ni3 Ni1 Te 61.94(2) . 1_455 ?
Ni3 Ni1 Te 61.94(2) . 1_445 ?
Te Ni1 Te 99.68(3) 1_455 1_445 ?
Ni3 Ni1 Te 61.94(2) . . ?
Te Ni1 Te 99.68(3) 1_455 . ?
Te Ni1 Te 99.68(3) 1_445 . ?
Ni3 Ni1 Ni2 120.229(16) . 1_455 ?
Te Ni1 Ni2 58.288(13) 1_455 1_455 ?
Te Ni1 Ni2 128.174(4) 1_445 1_455 ?
Te Ni1 Ni2 128.174(4) . 1_455 ?
Ni3 Ni1 Sn 120.229(16) . 1_545 ?
Te Ni1 Sn 177.83(3) 1_455 1_545 ?
Te Ni1 Sn 81.696(9) 1_445 1_545 ?
Te Ni1 Sn 81.696(9) . 1_545 ?
Ni2 Ni1 Sn 119.54(3) 1_455 1_545 ?
Ni3 Ni1 Ni2 120.229(16) . . ?
Te Ni1 Ni2 128.174(4) 1_455 . ?
Te Ni1 Ni2 128.174(4) 1_445 . ?
Te Ni1 Ni2 58.288(13) . . ?
Ni2 Ni1 Ni2 96.88(2) 1_455 . ?
Sn Ni1 Ni2 51.190(9) 1_545 . ?
Ni3 Ni1 Sn 120.229(16) . . ?
Te Ni1 Sn 81.696(9) 1_455 . ?
Te Ni1 Sn 177.83(3) 1_445 . ?
Te Ni1 Sn 81.696(9) . . ?
Ni2 Ni1 Sn 51.190(9) 1_455 . ?
Sn Ni1 Sn 96.88(2) 1_545 . ?
Ni2 Ni1 Sn 51.190(9) . . ?
Ni3 Ni1 Sn 120.229(16) . 1_445 ?
Te Ni1 Sn 81.696(9) 1_455 1_445 ?
Te Ni1 Sn 81.696(9) 1_445 1_445 ?
Te Ni1 Sn 177.83(3) . 1_445 ?
Ni2 Ni1 Sn 51.190(9) 1_455 1_445 ?
Sn Ni1 Sn 96.88(2) 1_545 1_445 ?
Ni2 Ni1 Sn 119.54(3) . 1_445 ?
Sn Ni1 Sn 96.88(2) . 1_445 ?
Ni3 Ni1 Ni2 120.229(16) . 1_445 ?
Te Ni1 Ni2 128.174(4) 1_455 1_445 ?
Te Ni1 Ni2 58.288(13) 1_445 1_445 ?
Te Ni1 Ni2 128.174(4) . 1_445 ?
Ni2 Ni1 Ni2 96.88(2) 1_455 1_445 ?
Sn Ni1 Ni2 51.190(9) 1_545 1_445 ?
Ni2 Ni1 Ni2 96.88(2) . 1_445 ?
Sn Ni1 Ni2 119.54(3) . 1_445 ?
Sn Ni1 Ni2 51.190(9) 1_445 1_445 ?
Ni3 Ni1 Ni1 180.0 . 16_557 ?
Te Ni1 Ni1 118.06(2) 1_455 16_557 ?
Te Ni1 Ni1 118.06(2) 1_445 16_557 ?
Te Ni1 Ni1 118.06(2) . 16_557 ?
Ni2 Ni1 Ni1 59.771(16) 1_455 16_557 ?
Sn Ni1 Ni1 59.771(16) 1_545 16_557 ?
Ni2 Ni1 Ni1 59.771(16) . 16_557 ?
Sn Ni1 Ni1 59.771(16) . 16_557 ?
Sn Ni1 Ni1 59.771(16) 1_445 16_557 ?
Ni2 Ni1 Ni1 59.771(16) 1_445 16_557 ?
Sn Ni2 Sn 120.0 1_655 1_545 ?
Sn Ni2 Sn 120.0 1_655 . ?
Sn Ni2 Sn 120.0 1_545 . ?
Sn Ni2 Te 90.0 1_655 . ?
Sn Ni2 Te 90.0 1_545 . ?
Sn Ni2 Te 90.0 . . ?
Sn Ni2 Te 90.0 1_655 16_557 ?
Sn Ni2 Te 90.0 1_545 16_557 ?
Sn Ni2 Te 90.0 . 16_557 ?
Te Ni2 Te 180.0 . 16_557 ?
Sn Ni2 Ni1 64.405(4) 1_655 16_657 ?
Sn Ni2 Ni1 64.405(4) 1_545 16_657 ?
Sn Ni2 Ni1 149.771(16) . 16_657 ?
Te Ni2 Ni1 120.229(16) . 16_657 ?
Te Ni2 Ni1 59.771(16) 16_557 16_657 ?
Sn Ni2 Ni1 64.405(4) 1_655 1_655 ?
Sn Ni2 Ni1 64.405(4) 1_545 1_655 ?
Sn Ni2 Ni1 149.771(16) . 1_655 ?
Te Ni2 Ni1 59.771(16) . 1_655 ?
Te Ni2 Ni1 120.229(16) 16_557 1_655 ?
Ni1 Ni2 Ni1 60.46(3) 16_657 1_655 ?
Sn Ni2 Ni1 64.405(4) 1_655 16_667 ?
Sn Ni2 Ni1 149.771(16) 1_545 16_667 ?
Sn Ni2 Ni1 64.405(4) . 16_667 ?
Te Ni2 Ni1 120.229(16) . 16_667 ?
Te Ni2 Ni1 59.771(16) 16_557 16_667 ?
Ni1 Ni2 Ni1 96.88(2) 16_657 16_667 ?
Ni1 Ni2 Ni1 128.810(9) 1_655 16_667 ?
Sn Ni2 Ni1 149.771(16) 1_655 . ?
Sn Ni2 Ni1 64.405(4) 1_545 . ?
Sn Ni2 Ni1 64.405(4) . . ?
Te Ni2 Ni1 59.771(16) . . ?
Te Ni2 Ni1 120.229(16) 16_557 . ?
Ni1 Ni2 Ni1 128.810(9) 16_657 . ?
Ni1 Ni2 Ni1 96.88(2) 1_655 . ?
Ni1 Ni2 Ni1 128.810(9) 16_667 . ?
Sn Ni2 Ni1 64.405(4) 1_655 1_665 ?
Sn Ni2 Ni1 149.771(16) 1_545 1_665 ?
Sn Ni2 Ni1 64.405(4) . 1_665 ?
Te Ni2 Ni1 59.771(16) . 1_665 ?
Te Ni2 Ni1 120.229(16) 16_557 1_665 ?
Ni1 Ni2 Ni1 128.810(9) 16_657 1_665 ?
Ni1 Ni2 Ni1 96.88(2) 1_655 1_665 ?
Ni1 Ni2 Ni1 60.46(3) 16_667 1_665 ?
Ni1 Ni2 Ni1 96.88(2) . 1_665 ?
Sn Ni2 Ni1 149.771(16) 1_655 16_557 ?
Sn Ni2 Ni1 64.405(5) 1_545 16_557 ?
Sn Ni2 Ni1 64.405(4) . 16_557 ?
Te Ni2 Ni1 120.229(16) . 16_557 ?
Te Ni2 Ni1 59.771(16) 16_557 16_557 ?
Ni1 Ni2 Ni1 96.88(2) 16_657 16_557 ?
Ni1 Ni2 Ni1 128.810(9) 1_655 16_557 ?
Ni1 Ni2 Ni1 96.88(2) 16_667 16_557 ?
Ni1 Ni2 Ni1 60.46(3) . 16_557 ?
Ni1 Ni2 Ni1 128.810(9) 1_665 16_557 ?
Ni1 Ni3 Ni1 180.0 . 13_556 ?
Ni1 Ni3 Te 120.894(11) . 13_656 ?
Ni1 Ni3 Te 59.106(11) 13_556 13_656 ?
Ni1 Ni3 Te 59.106(11) . 1_455 ?
Ni1 Ni3 Te 120.894(11) 13_556 1_455 ?
Te Ni3 Te 180.00(2) 13_656 1_455 ?
Ni1 Ni3 Te 59.106(11) . . ?
Ni1 Ni3 Te 120.894(11) 13_556 . ?
Te Ni3 Te 83.999(14) 13_656 . ?
Te Ni3 Te 96.001(14) 1_455 . ?
Ni1 Ni3 Te 120.894(11) . 13_556 ?
Ni1 Ni3 Te 59.106(11) 13_556 13_556 ?
Te Ni3 Te 96.001(14) 13_656 13_556 ?
Te Ni3 Te 83.999(14) 1_455 13_556 ?
Te Ni3 Te 180.0 . 13_556 ?
Ni1 Ni3 Te 59.106(11) . 1_445 ?
Ni1 Ni3 Te 120.894(11) 13_556 1_445 ?
Te Ni3 Te 83.999(14) 13_656 1_445 ?
Te Ni3 Te 96.001(14) 1_455 1_445 ?
Te Ni3 Te 96.001(14) . 1_445 ?
Te Ni3 Te 83.999(14) 13_556 1_445 ?
Ni1 Ni3 Te 120.894(11) . 13_666 ?
Ni1 Ni3 Te 59.106(11) 13_556 13_666 ?
Te Ni3 Te 96.001(14) 13_656 13_666 ?
Te Ni3 Te 83.999(14) 1_455 13_666 ?
Te Ni3 Te 83.999(14) . 13_666 ?
Te Ni3 Te 96.001(14) 13_556 13_666 ?
Te Ni3 Te 180.0 1_445 13_666 ?

loop_
_geom_bond_atom_site_label_1
_geom_bond_atom_site_label_2
_geom_bond_distance
_geom_bond_site_symmetry_2
_geom_bond_publ_flag
Te Ni2 2.5744(6) . ?
Te Ni1 2.6147(5) 1_655 ?
Te Ni1 2.6147(5) 1_665 ?
Te Ni1 2.6147(5) . ?
Te Ni3 2.6889(4) 1_655 ?
Te Ni3 2.6889(4) . ?
Te Ni3 2.6889(4) 1_665 ?
Sn Ni2 2.3074(2) 1_565 ?
Sn Ni2 2.3074(2) 1_455 ?
Sn Ni2 2.3074(2) . ?
Sn Ni1 2.6705(5) 1_565 ?
Sn Ni1 2.6705(5) 16_567 ?
Sn Ni1 2.6705(5) 16_667 ?
Sn Ni1 2.6705(5) . ?
Sn Ni1 2.6705(5) 16_557 ?
Sn Ni1 2.6705(5) 1_665 ?
Ni1 Ni3 2.6105(9) . ?
Ni1 Te 2.6147(5) 1_455 ?
Ni1 Te 2.6147(5) 1_445 ?
Ni1 Ni2 2.6705(5) 1_455 ?
Ni1 Sn 2.6705(5) 1_545 ?
Ni1 Ni2 2.6705(5) . ?
Ni1 Sn 2.6705(5) 1_445 ?
Ni1 Ni2 2.6705(5) 1_445 ?
Ni1 Ni1 2.6890(17) 16_557 ?
Ni2 Sn 2.3074(2) 1_655 ?
Ni2 Sn 2.3074(2) 1_545 ?
Ni2 Te 2.5744(6) 16_557 ?
Ni2 Ni1 2.6705(5) 16_657 ?
Ni2 Ni1 2.6705(5) 1_655 ?
Ni2 Ni1 2.6705(5) 16_667 ?
Ni2 Ni1 2.6705(5) 1_665 ?
Ni2 Ni1 2.6705(5) 16_557 ?
Ni3 Ni1 2.6105(9) 13_556 ?
Ni3 Te 2.6889(4) 13_656 ?
Ni3 Te 2.6889(4) 1_455 ?
Ni3 Te 2.6889(4) 13_556 ?
Ni3 Te 2.6889(4) 1_445 ?
Ni3 Te 2.6889(4) 13_666 ?
